data_7101731
loop_
_publ_author_name
'Sa\~nudo, E Carolina'
'Muryn, Christopher A'
'Helliwell, Madeleine A'
'Timco, Grigore A'
'Wernsdorfer, Wolfgang'
'Winpenny, Richard E P'

_publ_section_title
;
 Al, Ga and In heterometallic wheels and their by-products.
;
_journal_issue 8
_journal_name_full 'Chemical communications (Cambridge, England)'
_journal_page_first 801
_journal_page_last 803
_journal_paper_doi 10.1039/b613877b
_journal_year 2007
_chemical_formula_sum 'C44 H80 Co2 In2 N2 O18'
_chemical_formula_weight 1272.60
_chemical_name_systematic
;
?
;
_space_group_IT_number 2
_symmetry_cell_setting triclinic
_symmetry_space_group_name_Hall '-P 1'
_symmetry_space_group_name_H-M 'P -1'
_atom_sites_solution_hydrogens geom
_atom_sites_solution_primary direct
_atom_sites_solution_secondary difmap
_audit_creation_method SHELXL-97
_cell_angle_alpha 95.802(8)
_cell_angle_beta 102.151(3)
_cell_angle_gamma 116.952(2)
_cell_formula_units_Z 2
_cell_length_a 13.7366(4)
_cell_length_b 14.6428(4)
_cell_length_c 16.7555(7)
_cell_measurement_reflns_used 20282
_cell_measurement_temperature 100(2)
_cell_measurement_theta_max 31.8244
_cell_measurement_theta_min 2.6350
_cell_volume 2861.24(17)
_computing_cell_refinement
;
CrysAlis RED, Oxford Diffraction Ltd.,
Version 1.171.28cycle4 beta (release 11-11-2005 CrysAlis171 .NET)
(compiled Nov 11 2005,15:50:43)
;
_computing_data_collection
;
CrysAlis CCD, Oxford Diffraction Ltd.,
Version 1.171.28cycle4 beta (release 11-11-2005 CrysAlis171 .NET)
(compiled Nov 11 2005,15:50:43)
;
_computing_data_reduction
;
CrysAlis RED, Oxford Diffraction Ltd.,
Version 1.171.28cycle4 beta (release 11-11-2005 CrysAlis171 .NET)
(compiled Nov 11 2005,15:50:43)
;
_computing_molecular_graphics 'SHELXL-97 (Sheldrick, 1997)'
_computing_publication_material 'SHELXL-97 (Sheldrick, 1997)'
_computing_structure_refinement 'SHELXL-97 (Sheldrick, 1997)'
_computing_structure_solution 'SHELXS-97 (Sheldrick, 1990)'
_diffrn_ambient_temperature 100(2)
_diffrn_detector_area_resol_mean 8.3367
_diffrn_measured_fraction_theta_full 0.976
_diffrn_measured_fraction_theta_max 0.976
_diffrn_measurement_device_type 'Oxford Diffraction XCalibur 2'
_diffrn_measurement_method 'phi and omega'
_diffrn_radiation_monochromator graphite
_diffrn_radiation_source 'Enhance (Mo) X-ray Source'
_diffrn_radiation_type 'Mo K\a'
_diffrn_radiation_wavelength 0.7107
_diffrn_reflns_av_R_equivalents 0.0184
_diffrn_reflns_av_sigmaI/netI 0.0311
_diffrn_reflns_limit_h_max 19
_diffrn_reflns_limit_h_min -19
_diffrn_reflns_limit_k_max 18
_diffrn_reflns_limit_k_min -20
_diffrn_reflns_limit_l_max 23
_diffrn_reflns_limit_l_min -23
_diffrn_reflns_number 29381
_diffrn_reflns_theta_full 30.51
_diffrn_reflns_theta_max 30.51
_diffrn_reflns_theta_min 3.17
_exptl_absorpt_coefficient_mu 1.430
_exptl_absorpt_correction_T_max 0.7630
_exptl_absorpt_correction_T_min 0.6420
_exptl_absorpt_correction_type multi-scan
_exptl_absorpt_process_details
;
CrysAlis RED, Oxford Diffraction Ltd.,
Version 1.171.30.2 (release 11-05-2006 CrysAlis171 .NET)
(compiled May 11 2006,17:41:17)
Empirical absorption correction using spherical harmonics,
implemented in SCALE3 ABSPACK scaling algorithm.
;
_exptl_crystal_colour Red
_exptl_crystal_density_diffrn 1.477
_exptl_crystal_density_method 'not measured'
_exptl_crystal_description Block
_exptl_crystal_F_000 1308
_exptl_crystal_size_max 0.34
_exptl_crystal_size_mid 0.25
_exptl_crystal_size_min 0.20
_refine_diff_density_max 0.971
_refine_diff_density_min -0.624
_refine_diff_density_rms 0.092
_refine_ls_extinction_method none
_refine_ls_goodness_of_fit_ref 1.058
_refine_ls_hydrogen_treatment mixed
_refine_ls_matrix_type full
_refine_ls_number_parameters 727
_refine_ls_number_reflns 17067
_refine_ls_number_restraints 302
_refine_ls_restrained_S_all 1.086
_refine_ls_R_factor_all 0.0382
_refine_ls_R_factor_gt 0.0266
_refine_ls_shift/su_max 0.001
_refine_ls_shift/su_mean 0.000
_refine_ls_structure_factor_coef Fsqd
_refine_ls_weighting_details 'calc w=1/[\s^2^(Fo^2^)+(0.0406P)^2^+0.0000P] where P=(Fo^2^+2Fc^2^)/3'
_refine_ls_weighting_scheme calc
_refine_ls_wR_factor_gt 0.0667
_refine_ls_wR_factor_ref 0.0690
_reflns_number_gt 13602
_reflns_number_total 17067
_reflns_threshold_expression >2sigma(I)
_cod_data_source_file b613877b.txt
_cod_data_source_block e:\ccdbackup\orepw478\orepw478profc
_cod_depositor_comments
;
The following automatic conversions were performed:
'_symmetry_cell_setting' value 'Triclinic' changed to 'triclinic'
according to '/home/saulius/struct/CIF-dictionaries/cif_core.dic'
dictionary named 'cif_core.dic' version 2.4.1 from 2010-06-29.

Automatic conversion script
Id: cif_fix_enum 1527 2010-12-29 10:47:43Z saulius 
;
_cod_original_sg_symbol_H-M P-1
_cod_database_code 7101731

loop_
_symmetry_equiv_pos_as_xyz
'x, y, z'
'-x, -y, -z'

loop_
_atom_site_label
_atom_site_type_symbol
_atom_site_fract_x
_atom_site_fract_y
_atom_site_fract_z
_atom_site_U_iso_or_equiv
_atom_site_adp_type
_atom_site_occupancy
_atom_site_symmetry_multiplicity
_atom_site_calc_flag
_atom_site_refinement_flags
_atom_site_disorder_assembly
_atom_site_disorder_group
In1 In 0.477999(10) 0.861536(9) 0.133117(7) 0.01193(3) Uani 1 1 d . A .
Co1 Co 0.634400(19) 1.081435(18) 0.040865(14) 0.01235(5) Uani 1 1 d . . .
O1 O 0.49201(10) 0.98946(10) 0.07868(8) 0.0123(2) Uani 1 1 d . . .
O2 O 0.63717(11) 0.87566(11) 0.12591(8) 0.0201(3) Uani 1 1 d . . .
O3 O 0.67267(11) 0.96261(11) 0.02393(8) 0.0198(3) Uani 1 1 d . . .
O4 O 0.48792(11) 0.78928(10) 0.24238(8) 0.0169(2) Uani 1 1 d . A .
O5 O 0.54765(11) 0.95855(10) 0.26347(8) 0.0187(3) Uani 1 1 d . A .
O6 O 0.76285(11) 1.17499(10) -0.00512(8) 0.0208(3) Uani 1 1 d . . .
O7 O 0.31111(10) 0.83047(10) 0.13885(8) 0.0187(3) Uani 1 1 d . . .
O8 O 0.39760(12) 0.71305(11) 0.04631(8) 0.0238(3) Uani 1 1 d . . .
O9 O 0.59448(12) 1.20356(10) 0.05777(9) 0.0249(3) Uani 1 1 d . . .
C1 C 0.68802(14) 0.90622(14) 0.07054(11) 0.0148(3) Uani 1 1 d . . .
C2 C 0.77264(15) 0.86810(15) 0.06085(11) 0.0169(3) Uani 1 1 d . . .
C3 C 0.70167(18) 0.75447(16) 0.01016(14) 0.0270(4) Uani 1 1 d . . .
H3A H 0.6590 0.7526 -0.0454 0.040 Uiso 1 1 calc R . .
H3B H 0.6482 0.7123 0.0393 0.040 Uiso 1 1 calc R . .
H3C H 0.7523 0.7256 0.0040 0.040 Uiso 1 1 calc R . .
C4 C 0.83985(17) 0.87119(18) 0.14716(12) 0.0253(4) Uani 1 1 d . . .
H4A H 0.8935 0.8461 0.1408 0.038 Uiso 1 1 calc R . .
H4B H 0.7870 0.8259 0.1753 0.038 Uiso 1 1 calc R . .
H4C H 0.8821 0.9435 0.1807 0.038 Uiso 1 1 calc R . .
C5 C 0.85445(17) 0.93619(17) 0.01591(13) 0.0252(4) Uani 1 1 d . . .
H5A H 0.8109 0.9358 -0.0387 0.038 Uiso 1 1 calc R . .
H5B H 0.9052 0.9082 0.0077 0.038 Uiso 1 1 calc R . .
H5C H 0.9000 1.0084 0.0497 0.038 Uiso 1 1 calc R . .
C6 C 0.52624(14) 0.87665(14) 0.29235(11) 0.0154(3) Uani 1 1 d D . .
C7 C 0.5405(3) 0.8829(3) 0.3855(4) 0.0232(3) Uani 0.830(3) 1 d PDU A 1
C8 C 0.5483(2) 0.7881(2) 0.41125(14) 0.0263(4) Uani 0.830(3) 1 d PDU A 1
H8A H 0.4775 0.7233 0.3812 0.039 Uiso 0.830(3) 1 calc PR A 1
H8B H 0.5594 0.7952 0.4717 0.039 Uiso 0.830(3) 1 calc PR A 1
H8C H 0.6128 0.7854 0.3973 0.039 Uiso 0.830(3) 1 calc PR A 1
C9 C 0.4330(2) 0.8798(2) 0.40037(16) 0.0292(4) Uani 0.830(3) 1 d PDU A 1
H9A H 0.4282 0.9411 0.3858 0.044 Uiso 0.830(3) 1 calc PR A 1
H9B H 0.4364 0.8811 0.4595 0.044 Uiso 0.830(3) 1 calc PR A 1
H9C H 0.3656 0.8153 0.3653 0.044 Uiso 0.830(3) 1 calc PR A 1
C10 C 0.6459(3) 0.9840(2) 0.43485(16) 0.0359(6) Uani 0.830(3) 1 d PDU A 1
H10A H 0.7129 0.9860 0.4217 0.054 Uiso 0.830(3) 1 calc PR A 1
H10B H 0.6550 0.9879 0.4949 0.054 Uiso 0.830(3) 1 calc PR A 1
H10C H 0.6381 1.0439 0.4200 0.054 Uiso 0.830(3) 1 calc PR A 1
C7A C 0.5468(13) 0.8857(12) 0.385(2) 0.0255(6) Uani 0.170(3) 1 d PDU A 2
C8A C 0.6248(10) 0.8384(9) 0.4114(6) 0.0269(7) Uani 0.170(3) 1 d PDU A 2
H8A1 H 0.5926 0.7688 0.3749 0.040 Uiso 0.170(3) 1 calc PR A 2
H8A2 H 0.6307 0.8318 0.4696 0.040 Uiso 0.170(3) 1 calc PR A 2
H8A3 H 0.7008 0.8844 0.4065 0.040 Uiso 0.170(3) 1 calc PR A 2
C9A C 0.4359(9) 0.8267(10) 0.4036(7) 0.0289(8) Uani 0.170(3) 1 d PDU A 2
H9A1 H 0.3794 0.8421 0.3707 0.043 Uiso 0.170(3) 1 calc PR A 2
H9A2 H 0.4460 0.8482 0.4634 0.043 Uiso 0.170(3) 1 calc PR A 2
H9A3 H 0.4093 0.7511 0.3889 0.043 Uiso 0.170(3) 1 calc PR A 2
C10A C 0.6061(11) 1.0018(8) 0.4312(7) 0.0256(8) Uani 0.170(3) 1 d PDU A 2
H10D H 0.6802 1.0399 0.4206 0.038 Uiso 0.170(3) 1 calc PR A 2
H10E H 0.6174 1.0066 0.4915 0.038 Uiso 0.170(3) 1 calc PR A 2
H10F H 0.5584 1.0329 0.4108 0.038 Uiso 0.170(3) 1 calc PR A 2
C11 C 0.77139(14) 1.19337(13) -0.07519(11) 0.0138(3) Uani 1 1 d . . .
C12 C 0.89236(14) 1.25536(13) -0.08369(11) 0.0151(3) Uani 1 1 d . . .
C13 C 0.96863(16) 1.21593(16) -0.03785(13) 0.0251(4) Uani 1 1 d . . .
H13A H 0.9404 1.1425 -0.0647 0.038 Uiso 1 1 calc R . .
H13B H 0.9678 1.2210 0.0207 0.038 Uiso 1 1 calc R . .
H13C H 1.0468 1.2590 -0.0401 0.038 Uiso 1 1 calc R . .
C14 C 0.93697(17) 1.37017(15) -0.04174(13) 0.0251(4) Uani 1 1 d . . .
H14A H 1.0134 1.4136 -0.0471 0.038 Uiso 1 1 calc R . .
H14B H 0.9407 1.3759 0.0177 0.038 Uiso 1 1 calc R . .
H14C H 0.8855 1.3945 -0.0690 0.038 Uiso 1 1 calc R . .
C15 C 0.89136(17) 1.24734(16) -0.17507(12) 0.0244(4) Uani 1 1 d . . .
H15A H 0.8643 1.1741 -0.2017 0.037 Uiso 1 1 calc R . .
H15B H 0.9687 1.2916 -0.1784 0.037 Uiso 1 1 calc R . .
H15C H 0.8404 1.2712 -0.2040 0.037 Uiso 1 1 calc R . .
C16 C 0.38013(15) 0.71431(14) -0.03109(11) 0.0168(3) Uani 1 1 d . . .
C17 C 0.32252(16) 0.60921(14) -0.09430(11) 0.0185(3) Uani 1 1 d . . .
C18 C 0.38523(19) 0.61799(18) -0.16051(15) 0.0340(5) Uani 1 1 d . . .
H18A H 0.3935 0.6789 -0.1840 0.051 Uiso 1 1 calc R . .
H18B H 0.3417 0.5539 -0.2053 0.051 Uiso 1 1 calc R . .
H18C H 0.4609 0.6268 -0.1348 0.051 Uiso 1 1 calc R . .
C19 C 0.20172(18) 0.58661(18) -0.13669(15) 0.0332(5) Uani 1 1 d . . .
H19A H 0.2051 0.6421 -0.1661 0.050 Uiso 1 1 calc R . .
H19B H 0.1618 0.5847 -0.0943 0.050 Uiso 1 1 calc R . .
H19C H 0.1606 0.5186 -0.1770 0.050 Uiso 1 1 calc R . .
C20 C 0.3165(3) 0.52019(18) -0.05214(16) 0.0442(6) Uani 1 1 d . . .
H20A H 0.2755 0.4536 -0.0942 0.066 Uiso 1 1 calc R . .
H20B H 0.2762 0.5158 -0.0096 0.066 Uiso 1 1 calc R . .
H20C H 0.3940 0.5339 -0.0254 0.066 Uiso 1 1 calc R . .
N1 N 0.74701(13) 1.13704(13) 0.16503(10) 0.0212(3) Uani 1 1 d . . .
C21 C 0.80440(16) 1.14767(15) 0.22840(12) 0.0216(4) Uani 1 1 d . . .
C22 C 0.8794(2) 1.1608(2) 0.30969(14) 0.0350(5) Uani 1 1 d . . .
H22A H 0.8823 1.0955 0.3127 0.052 Uiso 1 1 calc R . .
H22B H 0.8501 1.1774 0.3543 0.052 Uiso 1 1 calc R . .
H22C H 0.9563 1.2183 0.3166 0.052 Uiso 1 1 calc R . .
In2 In 0.754800(10) 0.673278(10) 0.536558(8) 0.01629(3) Uani 1 1 d . B .
Co2 Co 0.479113(19) 0.454512(18) 0.403257(14) 0.01407(5) Uani 1 1 d . . .
O10 O 0.57358(11) 0.59603(10) 0.49055(8) 0.0151(2) Uani 1 1 d . . .
O11 O 0.59680(11) 0.40569(10) 0.42841(8) 0.0211(3) Uani 1 1 d . . .
O12 O 0.76955(11) 0.54867(11) 0.47286(9) 0.0252(3) Uani 1 1 d . . .
O13 O 0.92879(11) 0.77840(11) 0.52576(8) 0.0222(3) Uani 1 1 d . B .
O14 O 0.77776(11) 0.74500(11) 0.42630(8) 0.0215(3) Uani 1 1 d . B .
O15 O 0.83428(12) 0.65403(11) 0.65304(9) 0.0262(3) Uani 1 1 d . . .
O16 O 0.33672(11) 0.48501(11) 0.37360(8) 0.0216(3) Uani 1 1 d . . .
O17 O 0.74454(11) 0.79776(10) 0.60797(8) 0.0219(3) Uani 1 1 d . . .
O18 O 0.36974(11) 0.30994(10) 0.32625(8) 0.0208(3) Uani 1 1 d . . .
C30 C 0.70306(16) 0.45020(15) 0.44750(12) 0.0199(4) Uani 1 1 d . . .
C31 C 0.76121(17) 0.38287(16) 0.44347(14) 0.0273(4) Uani 1 1 d . . .
C32 C 0.6753(2) 0.27042(18) 0.3940(2) 0.0457(7) Uani 1 1 d . . .
H32A H 0.6475 0.2709 0.3352 0.069 Uiso 1 1 calc R . .
H32B H 0.6109 0.2416 0.4176 0.069 Uiso 1 1 calc R . .
H32C H 0.7124 0.2268 0.3974 0.069 Uiso 1 1 calc R . .
C33 C 0.8100(2) 0.3823(2) 0.53449(18) 0.0489(7) Uani 1 1 d . . .
H33A H 0.8505 0.3417 0.5357 0.073 Uiso 1 1 calc R . .
H33B H 0.7477 0.3502 0.5597 0.073 Uiso 1 1 calc R . .
H33C H 0.8631 0.4547 0.5663 0.073 Uiso 1 1 calc R . .
C34 C 0.8568(2) 0.4319(2) 0.40279(17) 0.0375(5) Uani 1 1 d . . .
H34A H 0.8247 0.4338 0.3453 0.056 Uiso 1 1 calc R . .
H34B H 0.8953 0.3897 0.4018 0.056 Uiso 1 1 calc R . .
H34C H 0.9118 0.5036 0.4351 0.056 Uiso 1 1 calc R . .
C35 C 0.88428(17) 0.78343(18) 0.45375(13) 0.0279(4) Uani 1 1 d DU . .
C36 C 0.9595(4) 0.8577(4) 0.4058(3) 0.0309(5) Uani 0.496(3) 1 d PDU B 1
C37 C 0.9442(4) 0.7809(4) 0.3301(3) 0.0353(6) Uani 0.496(3) 1 d PDU B 1
H37A H 0.8640 0.7438 0.2963 0.053 Uiso 0.496(3) 1 calc PR B 1
H37B H 0.9663 0.7300 0.3487 0.053 Uiso 0.496(3) 1 calc PR B 1
H37C H 0.9922 0.8195 0.2962 0.053 Uiso 0.496(3) 1 calc PR B 1
C38 C 1.0854(4) 0.9171(4) 0.4579(3) 0.0402(8) Uani 0.496(3) 1 d PDU B 1
H38A H 1.1317 0.9614 0.4256 0.060 Uiso 0.496(3) 1 calc PR B 1
H38B H 1.1109 0.8664 0.4717 0.060 Uiso 0.496(3) 1 calc PR B 1
H38C H 1.0941 0.9613 0.5098 0.060 Uiso 0.496(3) 1 calc PR B 1
C39 C 0.9198(4) 0.9341(4) 0.3789(3) 0.0326(6) Uani 0.496(3) 1 d PDU B 1
H39A H 0.9235 0.9785 0.4286 0.049 Uiso 0.496(3) 1 calc PR B 1
H39B H 0.8410 0.8947 0.3426 0.049 Uiso 0.496(3) 1 calc PR B 1
H39C H 0.9691 0.9783 0.3482 0.049 Uiso 0.496(3) 1 calc PR B 1
C36A C 0.9521(4) 0.8059(4) 0.3882(3) 0.0319(5) Uani 0.504(3) 1 d PDU B 2
C37A C 0.8898(4) 0.7157(4) 0.3114(3) 0.0372(7) Uani 0.504(3) 1 d PDU B 2
H37D H 0.9317 0.7324 0.2695 0.056 Uiso 0.504(3) 1 calc PR B 2
H37E H 0.8129 0.7052 0.2877 0.056 Uiso 0.504(3) 1 calc PR B 2
H37F H 0.8846 0.6514 0.3272 0.056 Uiso 0.504(3) 1 calc PR B 2
C38A C 1.0725(4) 0.8253(4) 0.4261(3) 0.0402(7) Uani 0.504(3) 1 d PDU B 2
H38D H 1.0706 0.7580 0.4286 0.060 Uiso 0.504(3) 1 calc PR B 2
H38E H 1.1037 0.8698 0.4828 0.060 Uiso 0.504(3) 1 calc PR B 2
H38F H 1.1207 0.8607 0.3913 0.060 Uiso 0.504(3) 1 calc PR B 2
C39A C 0.9551(4) 0.9044(4) 0.3636(3) 0.0377(6) Uani 0.504(3) 1 d PDU B 2
H39D H 0.9926 0.9205 0.3192 0.057 Uiso 0.504(3) 1 calc PR B 2
H39E H 0.9976 0.9636 0.4125 0.057 Uiso 0.504(3) 1 calc PR B 2
H39F H 0.8770 0.8922 0.3432 0.057 Uiso 0.504(3) 1 calc PR B 2
C40 C 0.23604(16) 0.42654(16) 0.32735(12) 0.0216(4) Uani 1 1 d . . .
C41 C 0.19480(16) 0.44830(16) 0.24310(12) 0.0248(4) Uani 1 1 d . . .
C42 C 0.2660(2) 0.56446(17) 0.24247(14) 0.0342(5) Uani 1 1 d . . .
H42A H 0.2536 0.6079 0.2832 0.051 Uiso 1 1 calc R . .
H42B H 0.2429 0.5754 0.1864 0.051 Uiso 1 1 calc R . .
H42C H 0.3470 0.5843 0.2574 0.051 Uiso 1 1 calc R . .
C43 C 0.0693(2) 0.4174(2) 0.22352(16) 0.0462(7) Uani 1 1 d . . .
H43A H 0.0240 0.3418 0.2197 0.069 Uiso 1 1 calc R . .
H43B H 0.0451 0.4337 0.1701 0.069 Uiso 1 1 calc R . .
H43C H 0.0578 0.4567 0.2682 0.069 Uiso 1 1 calc R . .
C44 C 0.2124(2) 0.38037(19) 0.17783(13) 0.0382(6) Uani 1 1 d . . .
H44A H 0.2931 0.3994 0.1918 0.057 Uiso 1 1 calc R . .
H44B H 0.1888 0.3923 0.1222 0.057 Uiso 1 1 calc R . .
H44C H 0.1664 0.3060 0.1777 0.057 Uiso 1 1 calc R . .
C45 C 0.69343(15) 0.77989(14) 0.66468(11) 0.0182(3) Uani 1 1 d . . .
C46 C 0.71438(17) 0.87555(15) 0.72592(11) 0.0221(4) Uani 1 1 d . . .
C47 C 0.6829(2) 0.94543(17) 0.67620(14) 0.0360(5) Uani 1 1 d . . .
H47A H 0.7332 0.9712 0.6405 0.054 Uiso 1 1 calc R . .
H47B H 0.6920 1.0053 0.7151 0.054 Uiso 1 1 calc R . .
H47C H 0.6035 0.9045 0.6412 0.054 Uiso 1 1 calc R . .
C48 C 0.84162(18) 0.93472(18) 0.77454(13) 0.0321(5) Uani 1 1 d . . .
H48A H 0.8612 0.8881 0.8040 0.048 Uiso 1 1 calc R . .
H48B H 0.8578 0.9964 0.8153 0.048 Uiso 1 1 calc R . .
H48C H 0.8871 0.9574 0.7354 0.048 Uiso 1 1 calc R . .
C49 C 0.64202(19) 0.84321(17) 0.78612(13) 0.0299(5) Uani 1 1 d . . .
H49A H 0.5610 0.8068 0.7544 0.045 Uiso 1 1 calc R . .
H49B H 0.6593 0.9060 0.8261 0.045 Uiso 1 1 calc R . .
H49C H 0.6592 0.7961 0.8165 0.045 Uiso 1 1 calc R . .
N2 N 0.52876(14) 0.52540(12) 0.30550(10) 0.0205(3) Uani 1 1 d . . .
C50 C 0.54879(18) 0.57302(16) 0.25622(13) 0.0242(4) Uani 1 1 d . . .
C51 C 0.5705(3) 0.6324(2) 0.19171(18) 0.0474(7) Uani 1 1 d . . .
H51A H 0.6110 0.6106 0.1592 0.071 Uiso 1 1 calc R . .
H51B H 0.6173 0.7076 0.2179 0.071 Uiso 1 1 calc R . .
H51C H 0.4979 0.6191 0.1544 0.071 Uiso 1 1 calc R . .
H90 H 0.4798(19) 1.0228(18) 0.1028(14) 0.019(6) Uiso 1 1 d . . .
H91 H 0.552(2) 0.633(2) 0.4800(18) 0.046(9) Uiso 1 1 d . . .

loop_
_atom_site_aniso_label
_atom_site_aniso_U_11
_atom_site_aniso_U_22
_atom_site_aniso_U_33
_atom_site_aniso_U_23
_atom_site_aniso_U_13
_atom_site_aniso_U_12
In1 0.01180(6) 0.01545(6) 0.01046(5) 0.00590(4) 0.00444(4) 0.00708(5)
Co1 0.00937(10) 0.01410(11) 0.01240(11) 0.00551(8) 0.00226(8) 0.00464(9)
O1 0.0127(6) 0.0136(6) 0.0115(6) 0.0026(4) 0.0041(5) 0.0070(5)
O2 0.0184(6) 0.0313(7) 0.0212(7) 0.0145(6) 0.0116(5) 0.0166(6)
O3 0.0230(7) 0.0292(7) 0.0187(6) 0.0117(5) 0.0097(5) 0.0194(6)
O4 0.0221(6) 0.0188(6) 0.0122(6) 0.0051(5) 0.0062(5) 0.0111(5)
O5 0.0244(7) 0.0176(6) 0.0142(6) 0.0052(5) 0.0052(5) 0.0101(5)
O6 0.0137(6) 0.0257(7) 0.0180(6) 0.0100(5) 0.0043(5) 0.0046(5)
O7 0.0128(6) 0.0280(7) 0.0157(6) 0.0068(5) 0.0060(5) 0.0091(5)
O8 0.0268(7) 0.0250(7) 0.0174(7) 0.0000(5) 0.0047(6) 0.0125(6)
O9 0.0273(7) 0.0155(6) 0.0342(8) 0.0063(6) 0.0151(6) 0.0095(6)
C1 0.0116(7) 0.0184(8) 0.0143(8) 0.0041(6) 0.0027(6) 0.0075(7)
C2 0.0152(8) 0.0241(9) 0.0189(8) 0.0108(7) 0.0081(7) 0.0132(7)
C3 0.0310(11) 0.0255(10) 0.0305(11) 0.0074(8) 0.0122(9) 0.0172(9)
C4 0.0217(9) 0.0423(12) 0.0225(10) 0.0161(9) 0.0080(8) 0.0219(9)
C5 0.0198(9) 0.0367(11) 0.0316(11) 0.0200(9) 0.0159(8) 0.0180(9)
C6 0.0153(8) 0.0216(9) 0.0130(8) 0.0054(6) 0.0052(6) 0.0112(7)
C7 0.0377(8) 0.0286(8) 0.0129(6) 0.0079(6) 0.0101(7) 0.0222(7)
C8 0.0407(10) 0.0322(9) 0.0133(8) 0.0086(7) 0.0061(8) 0.0238(8)
C9 0.0421(9) 0.0389(11) 0.0199(9) 0.0115(8) 0.0154(8) 0.0271(8)
C10 0.0453(10) 0.0341(9) 0.0175(9) 0.0057(8) 0.0069(9) 0.0116(9)
C7A 0.0395(10) 0.0306(9) 0.0142(8) 0.0079(8) 0.0100(8) 0.0221(8)
C8A 0.0416(12) 0.0309(13) 0.0144(13) 0.0076(12) 0.0069(12) 0.0227(10)
C9A 0.0416(12) 0.0338(13) 0.0169(13) 0.0077(13) 0.0126(11) 0.0208(11)
C10A 0.0393(14) 0.0307(11) 0.0137(13) 0.0068(12) 0.0090(13) 0.0218(10)
C11 0.0127(7) 0.0126(8) 0.0175(8) 0.0040(6) 0.0058(6) 0.0067(6)
C12 0.0114(7) 0.0134(8) 0.0188(8) 0.0019(6) 0.0062(6) 0.0042(6)
C13 0.0171(9) 0.0277(10) 0.0324(11) 0.0059(8) 0.0064(8) 0.0131(8)
C14 0.0253(10) 0.0153(9) 0.0321(11) 0.0017(8) 0.0147(9) 0.0059(8)
C15 0.0210(9) 0.0255(10) 0.0227(10) 0.0041(8) 0.0120(8) 0.0058(8)
C16 0.0143(8) 0.0175(8) 0.0188(8) 0.0008(7) 0.0055(7) 0.0084(7)
C17 0.0215(9) 0.0164(8) 0.0174(8) 0.0019(7) 0.0069(7) 0.0090(7)
C18 0.0297(11) 0.0337(12) 0.0332(12) -0.0042(9) 0.0166(10) 0.0102(10)
C19 0.0222(10) 0.0277(11) 0.0390(13) -0.0075(9) 0.0052(9) 0.0080(9)
C20 0.0724(19) 0.0230(11) 0.0352(13) 0.0058(9) 0.0092(13) 0.0245(12)
N1 0.0157(7) 0.0223(8) 0.0187(8) 0.0056(6) 0.0029(6) 0.0042(6)
C21 0.0180(9) 0.0209(9) 0.0202(9) 0.0055(7) 0.0037(7) 0.0054(7)
C22 0.0345(12) 0.0426(13) 0.0208(10) 0.0094(9) -0.0034(9) 0.0175(11)
In2 0.01091(6) 0.01749(6) 0.01300(6) 0.00469(5) 0.00135(4) 0.00147(5)
Co2 0.01133(10) 0.01450(11) 0.01036(10) 0.00308(8) 0.00160(8) 0.00197(9)
O10 0.0128(6) 0.0156(6) 0.0130(6) 0.0048(5) 0.0020(5) 0.0042(5)
O11 0.0180(6) 0.0196(7) 0.0225(7) 0.0053(5) 0.0051(5) 0.0069(5)
O12 0.0197(7) 0.0200(7) 0.0330(8) 0.0063(6) 0.0094(6) 0.0065(6)
O13 0.0143(6) 0.0269(7) 0.0171(6) 0.0091(5) 0.0026(5) 0.0034(5)
O14 0.0165(6) 0.0286(7) 0.0172(6) 0.0080(5) 0.0052(5) 0.0084(6)
O15 0.0208(7) 0.0293(8) 0.0203(7) 0.0125(6) 0.0032(6) 0.0053(6)
O16 0.0172(6) 0.0258(7) 0.0167(6) 0.0039(5) -0.0013(5) 0.0093(6)
O17 0.0218(7) 0.0203(7) 0.0158(6) 0.0042(5) 0.0059(5) 0.0036(6)
O18 0.0196(6) 0.0174(6) 0.0144(6) 0.0023(5) 0.0018(5) 0.0015(5)
C30 0.0203(9) 0.0213(9) 0.0168(8) 0.0071(7) 0.0048(7) 0.0087(8)
C31 0.0207(9) 0.0242(10) 0.0380(12) 0.0098(9) 0.0059(9) 0.0124(8)
C32 0.0333(13) 0.0242(12) 0.078(2) 0.0026(12) 0.0116(13) 0.0163(10)
C33 0.0458(15) 0.0598(18) 0.0507(16) 0.0265(14) 0.0058(13) 0.0341(14)
C34 0.0297(11) 0.0375(13) 0.0502(15) 0.0071(11) 0.0152(11) 0.0193(10)
C35 0.0221(7) 0.0396(9) 0.0232(7) 0.0155(7) 0.0118(6) 0.0122(7)
C36 0.0242(8) 0.0428(10) 0.0251(8) 0.0158(8) 0.0136(7) 0.0114(8)
C37 0.0299(12) 0.0481(13) 0.0284(10) 0.0133(10) 0.0163(9) 0.0151(10)
C38 0.0234(9) 0.0543(15) 0.0328(13) 0.0188(12) 0.0114(10) 0.0075(10)
C39 0.0293(13) 0.0393(13) 0.0271(13) 0.0174(10) 0.0149(11) 0.0102(10)
C36A 0.0245(8) 0.0441(10) 0.0252(8) 0.0143(8) 0.0141(7) 0.0109(8)
C37A 0.0291(12) 0.0495(13) 0.0286(11) 0.0093(11) 0.0167(10) 0.0120(12)
C38A 0.0226(9) 0.0576(15) 0.0343(14) 0.0166(12) 0.0151(9) 0.0104(11)
C39A 0.0320(12) 0.0433(12) 0.0275(12) 0.0174(9) 0.0128(10) 0.0064(10)
C40 0.0183(9) 0.0281(10) 0.0163(9) 0.0082(7) 0.0025(7) 0.0100(8)
C41 0.0185(9) 0.0290(10) 0.0171(9) 0.0111(8) -0.0014(7) 0.0051(8)
C42 0.0393(12) 0.0308(12) 0.0278(11) 0.0193(9) 0.0044(10) 0.0131(10)
C43 0.0238(11) 0.0676(18) 0.0363(13) 0.0266(13) -0.0021(10) 0.0148(12)
C44 0.0467(14) 0.0357(13) 0.0170(10) 0.0058(9) -0.0009(10) 0.0120(11)
C45 0.0158(8) 0.0187(9) 0.0112(8) 0.0026(6) -0.0016(6) 0.0036(7)
C46 0.0241(9) 0.0176(9) 0.0133(8) 0.0004(7) 0.0020(7) 0.0029(8)
C47 0.0526(15) 0.0238(11) 0.0234(11) 0.0033(8) 0.0026(10) 0.0159(11)
C48 0.0251(10) 0.0298(11) 0.0216(10) -0.0051(8) 0.0020(8) 0.0013(9)
C49 0.0325(11) 0.0295(11) 0.0221(10) 0.0017(8) 0.0109(9) 0.0101(9)
N2 0.0203(8) 0.0203(8) 0.0156(7) 0.0027(6) 0.0062(6) 0.0052(6)
C50 0.0331(11) 0.0229(10) 0.0248(10) 0.0077(8) 0.0171(9) 0.0163(9)
C51 0.088(2) 0.0501(15) 0.0540(16) 0.0403(13) 0.0567(16) 0.0539(16)

loop_
_atom_type_symbol
_atom_type_description
_atom_type_scat_dispersion_real
_atom_type_scat_dispersion_imag
_atom_type_scat_source
C C 0.0033 0.0016 'International Tables Vol C Tables 4.2.6.8 and 6.1.1.4'
H H 0.0000 0.0000 'International Tables Vol C Tables 4.2.6.8 and 6.1.1.4'
N N 0.0061 0.0033 'International Tables Vol C Tables 4.2.6.8 and 6.1.1.4'
O O 0.0106 0.0060 'International Tables Vol C Tables 4.2.6.8 and 6.1.1.4'
Co Co 0.3494 0.9721 'International Tables Vol C Tables 4.2.6.8 and 6.1.1.4'
In In -0.7276 1.3100 'International Tables Vol C Tables 4.2.6.8 and 6.1.1.4'

loop_
_geom_angle_atom_site_label_1
_geom_angle_atom_site_label_2
_geom_angle_atom_site_label_3
_geom_angle
_geom_angle_site_symmetry_1
_geom_angle_site_symmetry_3
O1 In1 O2 96.23(5) . .
O1 In1 O8 114.99(5) . .
O2 In1 O8 87.30(5) . .
O1 In1 O7 88.73(5) . .
O2 In1 O7 174.21(5) . .
O8 In1 O7 87.90(5) . .
O1 In1 O4 152.15(5) . .
O2 In1 O4 89.96(5) . .
O8 In1 O4 92.35(5) . .
O7 In1 O4 87.01(5) . .
O1 In1 O5 93.30(5) . .
O2 In1 O5 94.65(5) . .
O8 In1 O5 151.31(5) . .
O7 In1 O5 88.03(5) . .
O4 In1 O5 59.08(5) . .
O1 In1 C6 122.73(5) . .
O2 In1 C6 93.91(5) . .
O8 In1 C6 121.69(5) . .
O7 In1 C6 85.88(5) . .
O4 In1 C6 29.49(5) . .
O5 In1 C6 29.64(5) . .
O3 Co1 O6 91.07(5) . .
O3 Co1 O1 92.70(5) . .
O6 Co1 O1 173.92(5) . .
O3 Co1 O9 179.75(6) . .
O6 Co1 O9 88.93(5) . .
O1 Co1 O9 87.28(5) . .
O3 Co1 N1 88.90(6) . .
O6 Co1 N1 91.53(6) . .
O1 Co1 N1 93.31(5) . .
O9 Co1 N1 91.35(6) . .
O3 Co1 O1 89.01(5) . 2_675
O6 Co1 O1 94.92(5) . 2_675
O1 Co1 O1 80.38(5) . 2_675
O9 Co1 O1 90.73(6) . 2_675
N1 Co1 O1 173.25(5) . 2_675
Co1 O1 In1 122.13(6) . .
Co1 O1 Co1 99.62(5) . 2_675
In1 O1 Co1 104.64(5) . 2_675
Co1 O1 H90 108.7(19) . .
In1 O1 H90 111.1(19) . .
Co1 O1 H90 109.5(19) 2_675 .
C1 O2 In1 128.56(11) . .
C1 O3 Co1 132.71(12) . .
C6 O4 In1 91.03(10) . .
C6 O5 In1 90.29(10) . .
C11 O6 Co1 135.86(12) . .
C11 O7 In1 123.95(11) 2_675 .
C16 O8 In1 116.81(12) . .
C16 O9 Co1 133.86(12) 2_675 .
O3 C1 O2 125.15(16) . .
O3 C1 C2 118.65(15) . .
O2 C1 C2 116.19(15) . .
C5 C2 C4 109.73(15) . .
C5 C2 C3 110.69(16) . .
C4 C2 C3 109.49(16) . .
C5 C2 C1 110.83(14) . .
C4 C2 C1 109.58(15) . .
C3 C2 C1 106.47(15) . .
C2 C3 H3A 109.5 . .
C2 C3 H3B 109.5 . .
H3A C3 H3B 109.5 . .
C2 C3 H3C 109.5 . .
H3A C3 H3C 109.5 . .
H3B C3 H3C 109.5 . .
C2 C4 H4A 109.5 . .
C2 C4 H4B 109.5 . .
H4A C4 H4B 109.5 . .
C2 C4 H4C 109.5 . .
H4A C4 H4C 109.5 . .
H4B C4 H4C 109.5 . .
C2 C5 H5A 109.5 . .
C2 C5 H5B 109.5 . .
H5A C5 H5B 109.5 . .
C2 C5 H5C 109.5 . .
H5A C5 H5C 109.5 . .
H5B C5 H5C 109.5 . .
O4 C6 O5 119.40(15) . .
O4 C6 C7A 121.4(6) . .
O5 C6 C7A 119.2(6) . .
O4 C6 C7 120.44(19) . .
O5 C6 C7 120.1(2) . .
C7A C6 C7 2.9(7) . .
O4 C6 In1 59.48(8) . .
O5 C6 In1 60.07(9) . .
C7A C6 In1 176.0(6) . .
C7 C6 In1 173.30(17) . .
C10 C7 C6 109.6(3) . .
C10 C7 C9 111.0(3) . .
C6 C7 C9 106.0(3) . .
C10 C7 C8 110.3(4) . .
C6 C7 C8 111.3(3) . .
C9 C7 C8 108.6(3) . .
C9A C7A C6 109.5(14) . .
C9A C7A C8A 111.2(14) . .
C6 C7A C8A 106.3(13) . .
C9A C7A C10A 109.6(14) . .
C6 C7A C10A 110.2(14) . .
C8A C7A C10A 110.0(14) . .
C7A C8A H8A1 109.5 . .
C7A C8A H8A2 109.5 . .
H8A1 C8A H8A2 109.5 . .
C7A C8A H8A3 109.5 . .
H8A1 C8A H8A3 109.5 . .
H8A2 C8A H8A3 109.5 . .
C7A C9A H9A1 109.5 . .
C7A C9A H9A2 109.5 . .
H9A1 C9A H9A2 109.5 . .
C7A C9A H9A3 109.5 . .
H9A1 C9A H9A3 109.5 . .
H9A2 C9A H9A3 109.5 . .
C7A C10A H10D 109.5 . .
C7A C10A H10E 109.5 . .
H10D C10A H10E 109.5 . .
C7A C10A H10F 109.5 . .
H10D C10A H10F 109.5 . .
H10E C10A H10F 109.5 . .
O6 C11 O7 125.45(16) . 2_675
O6 C11 C12 117.34(15) . .
O7 C11 C12 117.12(15) 2_675 .
C15 C12 C13 110.49(16) . .
C15 C12 C14 109.36(15) . .
C13 C12 C14 109.30(16) . .
C15 C12 C11 111.50(14) . .
C13 C12 C11 109.85(14) . .
C14 C12 C11 106.24(14) . .
C12 C13 H13A 109.5 . .
C12 C13 H13B 109.5 . .
H13A C13 H13B 109.5 . .
C12 C13 H13C 109.5 . .
H13A C13 H13C 109.5 . .
H13B C13 H13C 109.5 . .
C12 C14 H14A 109.5 . .
C12 C14 H14B 109.5 . .
H14A C14 H14B 109.5 . .
C12 C14 H14C 109.5 . .
H14A C14 H14C 109.5 . .
H14B C14 H14C 109.5 . .
C12 C15 H15A 109.5 . .
C12 C15 H15B 109.5 . .
H15A C15 H15B 109.5 . .
C12 C15 H15C 109.5 . .
H15A C15 H15C 109.5 . .
H15B C15 H15C 109.5 . .
O9 C16 O8 123.50(17) 2_675 .
O9 C16 C17 118.71(16) 2_675 .
O8 C16 C17 117.78(16) . .
C20 C17 C18 110.48(19) . .
C20 C17 C19 109.15(19) . .
C18 C17 C19 108.70(17) . .
C20 C17 C16 111.92(16) . .
C18 C17 C16 109.88(16) . .
C19 C17 C16 106.58(15) . .
C17 C18 H18A 109.5 . .
C17 C18 H18B 109.5 . .
H18A C18 H18B 109.5 . .
C17 C18 H18C 109.5 . .
H18A C18 H18C 109.5 . .
H18B C18 H18C 109.5 . .
C17 C19 H19A 109.5 . .
C17 C19 H19B 109.5 . .
H19A C19 H19B 109.5 . .
C17 C19 H19C 109.5 . .
H19A C19 H19C 109.5 . .
H19B C19 H19C 109.5 . .
C17 C20 H20A 109.5 . .
C17 C20 H20B 109.5 . .
H20A C20 H20B 109.5 . .
C17 C20 H20C 109.5 . .
H20A C20 H20C 109.5 . .
H20B C20 H20C 109.5 . .
C21 N1 Co1 166.74(17) . .
N1 C21 C22 179.2(2) . .
C21 C22 H22A 109.5 . .
C21 C22 H22B 109.5 . .
H22A C22 H22B 109.5 . .
C21 C22 H22C 109.5 . .
H22A C22 H22C 109.5 . .
H22B C22 H22C 109.5 . .
O10 In2 O12 94.59(5) . .
O10 In2 O15 119.77(5) . .
O12 In2 O15 89.08(6) . .
O10 In2 O17 87.07(5) . .
O12 In2 O17 176.53(5) . .
O15 In2 O17 87.45(6) . .
O10 In2 O14 93.01(5) . .
O12 In2 O14 87.51(5) . .
O15 In2 O14 147.22(5) . .
O17 In2 O14 95.45(5) . .
O10 In2 O13 151.63(5) . .
O12 In2 O13 85.42(5) . .
O15 In2 O13 88.60(5) . .
O17 In2 O13 94.56(5) . .
O14 In2 O13 58.63(5) . .
O10 In2 C35 122.34(6) . .
O12 In2 C35 83.72(6) . .
O15 In2 C35 117.83(6) . .
O17 In2 C35 97.97(6) . .
O14 In2 C35 29.41(6) . .
O13 In2 C35 29.37(6) . .
O11 Co2 O18 87.58(5) . .
O11 Co2 O10 96.30(5) . .
O18 Co2 O10 172.05(5) . .
O11 Co2 N2 97.22(6) . .
O18 Co2 N2 93.96(6) . .
O10 Co2 N2 92.43(6) . .
O11 Co2 O10 89.53(5) . 2_666
O18 Co2 O10 92.50(5) . 2_666
O10 Co2 O10 80.63(5) . 2_666
N2 Co2 O10 170.84(6) . 2_666
O11 Co2 O16 172.44(5) . .
O18 Co2 O16 85.78(5) . .
O10 Co2 O16 89.86(5) . .
N2 Co2 O16 86.86(6) . .
O10 Co2 O16 87.14(5) 2_666 .
Co2 O10 In2 122.95(7) . .
Co2 O10 Co2 99.37(5) . 2_666
In2 O10 Co2 102.99(5) . 2_666
Co2 O10 H91 110(2) . .
In2 O10 H91 112(2) . .
Co2 O10 H91 107(2) 2_666 .
C30 O11 Co2 134.66(12) . .
C30 O12 In2 133.27(13) . .
C35 O13 In2 89.79(11) . .
C35 O14 In2 90.42(11) . .
C40 O15 In2 110.33(12) 2_666 .
C40 O16 Co2 130.03(13) . .
C45 O17 In2 120.23(12) . .
C45 O18 Co2 136.06(12) 2_666 .
O11 C30 O12 125.44(18) . .
O11 C30 C31 118.88(17) . .
O12 C30 C31 115.65(17) . .
C34 C31 C30 109.68(17) . .
C34 C31 C32 109.9(2) . .
C30 C31 C32 110.88(17) . .
C34 C31 C33 110.4(2) . .
C30 C31 C33 106.05(19) . .
C32 C31 C33 109.9(2) . .
C31 C32 H32A 109.5 . .
C31 C32 H32B 109.5 . .
H32A C32 H32B 109.5 . .
C31 C32 H32C 109.5 . .
H32A C32 H32C 109.5 . .
H32B C32 H32C 109.5 . .
C31 C33 H33A 109.5 . .
C31 C33 H33B 109.5 . .
H33A C33 H33B 109.5 . .
C31 C33 H33C 109.5 . .
H33A C33 H33C 109.5 . .
H33B C33 H33C 109.5 . .
C31 C34 H34A 109.5 . .
C31 C34 H34B 109.5 . .
H34A C34 H34B 109.5 . .
C31 C34 H34C 109.5 . .
H34A C34 H34C 109.5 . .
H34B C34 H34C 109.5 . .
O13 C35 O14 120.52(17) . .
O13 C35 C36 120.2(2) . .
O14 C35 C36 117.9(2) . .
O13 C35 C36A 120.2(2) . .
O14 C35 C36A 116.9(2) . .
C36 C35 C36A 27.5(2) . .
O13 C35 In2 60.83(10) . .
O14 C35 In2 60.17(10) . .
C36 C35 In2 174.8(2) . .
C36A C35 In2 157.3(2) . .
C37 C36 C39 110.7(4) . .
C37 C36 C38 109.4(4) . .
C39 C36 C38 110.7(4) . .
C37 C36 C35 102.2(4) . .
C39 C36 C35 112.6(3) . .
C38 C36 C35 110.9(3) . .
C37A C36A C38A 110.9(4) . .
C37A C36A C39A 109.0(4) . .
C38A C36A C39A 110.5(4) . .
C37A C36A C35 110.3(3) . .
C38A C36A C35 110.9(3) . .
C39A C36A C35 105.1(4) . .
C36A C37A H37D 109.5 . .
C36A C37A H37E 109.5 . .
H37D C37A H37E 109.5 . .
C36A C37A H37F 109.5 . .
H37D C37A H37F 109.5 . .
H37E C37A H37F 109.5 . .
C36A C38A H38D 109.5 . .
C36A C38A H38E 109.5 . .
H38D C38A H38E 109.5 . .
C36A C38A H38F 109.5 . .
H38D C38A H38F 109.5 . .
H38E C38A H38F 109.5 . .
C36A C39A H39D 109.5 . .
C36A C39A H39E 109.5 . .
H39D C39A H39E 109.5 . .
C36A C39A H39F 109.5 . .
H39D C39A H39F 109.5 . .
H39E C39A H39F 109.5 . .
O16 C40 O15 122.15(17) . 2_666
O16 C40 C41 120.74(17) . .
O15 C40 C41 117.08(16) 2_666 .
C43 C41 C40 110.76(17) . .
C43 C41 C42 110.16(19) . .
C40 C41 C42 110.79(16) . .
C43 C41 C44 110.02(19) . .
C40 C41 C44 105.72(17) . .
C42 C41 C44 109.30(18) . .
C41 C42 H42A 109.5 . .
C41 C42 H42B 109.5 . .
H42A C42 H42B 109.5 . .
C41 C42 H42C 109.5 . .
H42A C42 H42C 109.5 . .
H42B C42 H42C 109.5 . .
C41 C43 H43A 109.5 . .
C41 C43 H43B 109.5 . .
H43A C43 H43B 109.5 . .
C41 C43 H43C 109.5 . .
H43A C43 H43C 109.5 . .
H43B C43 H43C 109.5 . .
C41 C44 H44A 109.5 . .
C41 C44 H44B 109.5 . .
H44A C44 H44B 109.5 . .
C41 C44 H44C 109.5 . .
H44A C44 H44C 109.5 . .
H44B C44 H44C 109.5 . .
O18 C45 O17 124.40(18) 2_666 .
O18 C45 C46 118.89(16) 2_666 .
O17 C45 C46 116.70(16) . .
C45 C46 C49 111.19(16) . .
C45 C46 C47 108.77(15) . .
C49 C46 C47 108.83(19) . .
C45 C46 C48 107.38(17) . .
C49 C46 C48 110.28(16) . .
C47 C46 C48 110.38(18) . .
C46 C47 H47A 109.5 . .
C46 C47 H47B 109.5 . .
H47A C47 H47B 109.5 . .
C46 C47 H47C 109.5 . .
H47A C47 H47C 109.5 . .
H47B C47 H47C 109.5 . .
C46 C48 H48A 109.5 . .
C46 C48 H48B 109.5 . .
H48A C48 H48B 109.5 . .
C46 C48 H48C 109.5 . .
H48A C48 H48C 109.5 . .
H48B C48 H48C 109.5 . .
C46 C49 H49A 109.5 . .
C46 C49 H49B 109.5 . .
H49A C49 H49B 109.5 . .
C46 C49 H49C 109.5 . .
H49A C49 H49C 109.5 . .
H49B C49 H49C 109.5 . .
C50 N2 Co2 169.48(16) . .
N2 C50 C51 178.1(3) . .
C50 C51 H51A 109.5 . .
C50 C51 H51B 109.5 . .
H51A C51 H51B 109.5 . .
C50 C51 H51C 109.5 . .
H51A C51 H51C 109.5 . .
H51B C51 H51C 109.5 . .

loop_
_geom_bond_atom_site_label_1
_geom_bond_atom_site_label_2
_geom_bond_distance
_geom_bond_site_symmetry_2
In1 O1 2.1143(12) .
In1 O2 2.1317(12) .
In1 O8 2.1378(14) .
In1 O7 2.1512(12) .
In1 O4 2.2152(12) .
In1 O5 2.2282(13) .
In1 C6 2.5710(17) .
Co1 O3 2.0436(13) .
Co1 O6 2.0441(12) .
Co1 O1 2.0850(12) .
Co1 O9 2.1049(13) .
Co1 N1 2.1320(16) .
Co1 O1 2.1415(12) 2_675
O1 Co1 2.1415(12) 2_675
O1 H90 0.70(2) .
O2 C1 1.274(2) .
O3 C1 1.247(2) .
O4 C6 1.266(2) .
O5 C6 1.271(2) .
O6 C11 1.248(2) .
O7 C11 1.265(2) 2_675
O8 C16 1.272(2) .
O9 C16 1.250(2) 2_675
C1 C2 1.529(2) .
C2 C5 1.522(2) .
C2 C4 1.527(3) .
C2 C3 1.528(3) .
C3 H3A 0.9800 .
C3 H3B 0.9800 .
C3 H3C 0.9800 .
C4 H4A 0.9800 .
C4 H4B 0.9800 .
C4 H4C 0.9800 .
C5 H5A 0.9800 .
C5 H5B 0.9800 .
C5 H5C 0.9800 .
C6 C7A 1.50(3) .
C6 C7 1.519(7) .
C7 C10 1.509(5) .
C7 C9 1.530(4) .
C7 C8 1.536(5) .
C8 H8A 0.9800 .
C8 H8B 0.9800 .
C8 H8C 0.9800 .
C9 H9A 0.9800 .
C9 H9B 0.9800 .
C9 H9C 0.9800 .
C10 H10A 0.9800 .
C10 H10B 0.9800 .
C10 H10C 0.9800 .
C7A C9A 1.491(15) .
C7A C8A 1.535(15) .
C7A C10A 1.537(15) .
C8A H8A1 0.9800 .
C8A H8A2 0.9800 .
C8A H8A3 0.9800 .
C9A H9A1 0.9800 .
C9A H9A2 0.9800 .
C9A H9A3 0.9800 .
C10A H10D 0.9800 .
C10A H10E 0.9800 .
C10A H10F 0.9800 .
C11 O7 1.265(2) 2_675
C11 C12 1.538(2) .
C12 C15 1.520(3) .
C12 C13 1.523(3) .
C12 C14 1.530(2) .
C13 H13A 0.9800 .
C13 H13B 0.9800 .
C13 H13C 0.9800 .
C14 H14A 0.9800 .
C14 H14B 0.9800 .
C14 H14C 0.9800 .
C15 H15A 0.9800 .
C15 H15B 0.9800 .
C15 H15C 0.9800 .
C16 O9 1.250(2) 2_675
C16 C17 1.526(2) .
C17 C20 1.523(3) .
C17 C18 1.523(3) .
C17 C19 1.525(3) .
C18 H18A 0.9800 .
C18 H18B 0.9800 .
C18 H18C 0.9800 .
C19 H19A 0.9800 .
C19 H19B 0.9800 .
C19 H19C 0.9800 .
C20 H20A 0.9800 .
C20 H20B 0.9800 .
C20 H20C 0.9800 .
N1 C21 1.130(2) .
C21 C22 1.460(3) .
C22 H22A 0.9800 .
C22 H22B 0.9800 .
C22 H22C 0.9800 .
In2 O10 2.1293(13) .
In2 O12 2.1313(14) .
In2 O15 2.1386(13) .
In2 O17 2.1534(14) .
In2 O14 2.2254(13) .
In2 O13 2.2401(13) .
In2 C35 2.5653(19) .
Co2 O11 2.0307(13) .
Co2 O18 2.0377(13) .
Co2 O10 2.0659(13) .
Co2 N2 2.0971(16) .
Co2 O10 2.1354(12) 2_666
Co2 O16 2.1679(13) .
O10 Co2 2.1354(12) 2_666
O10 H91 0.74(3) .
O11 C30 1.248(2) .
O12 C30 1.270(2) .
O13 C35 1.258(2) .
O14 C35 1.260(2) .
O15 C40 1.270(2) 2_666
O16 C40 1.260(2) .
O17 C45 1.276(2) .
O18 C45 1.252(2) 2_666
C30 C31 1.529(3) .
C31 C34 1.525(3) .
C31 C32 1.530(3) .
C31 C33 1.534(3) .
C32 H32A 0.9800 .
C32 H32B 0.9800 .
C32 H32C 0.9800 .
C33 H33A 0.9800 .
C33 H33B 0.9800 .
C33 H33C 0.9800 .
C34 H34A 0.9800 .
C34 H34B 0.9800 .
C34 H34C 0.9800 .
C35 C36 1.550(5) .
C35 C36A 1.552(5) .
C36 C37 1.518(6) .
C36 C39 1.518(6) .
C36 C38 1.535(6) .
C37 H37A 0.9800 .
C37 H37B 0.9800 .
C37 H37C 0.9800 .
C38 H38A 0.9800 .
C38 H38B 0.9800 .
C38 H38C 0.9800 .
C39 H39A 0.9800 .
C39 H39B 0.9800 .
C39 H39C 0.9800 .
C36A C37A 1.518(6) .
C36A C38A 1.520(6) .
C36A C39A 1.525(6) .
C37A H37D 0.9800 .
C37A H37E 0.9800 .
C37A H37F 0.9800 .
C38A H38D 0.9800 .
C38A H38E 0.9800 .
C38A H38F 0.9800 .
C39A H39D 0.9800 .
C39A H39E 0.9800 .
C39A H39F 0.9800 .
C40 O15 1.270(2) 2_666
C40 C41 1.527(3) .
C41 C43 1.520(3) .
C41 C42 1.533(3) .
C41 C44 1.534(3) .
C42 H42A 0.9800 .
C42 H42B 0.9800 .
C42 H42C 0.9800 .
C43 H43A 0.9800 .
C43 H43B 0.9800 .
C43 H43C 0.9800 .
C44 H44A 0.9800 .
C44 H44B 0.9800 .
C44 H44C 0.9800 .
C45 O18 1.252(2) 2_666
C45 C46 1.522(3) .
C46 C49 1.524(3) .
C46 C47 1.533(3) .
C46 C48 1.534(3) .
C47 H47A 0.9800 .
C47 H47B 0.9800 .
C47 H47C 0.9800 .
C48 H48A 0.9800 .
C48 H48B 0.9800 .
C48 H48C 0.9800 .
C49 H49A 0.9800 .
C49 H49B 0.9800 .
C49 H49C 0.9800 .
N2 C50 1.132(2) .
C50 C51 1.450(3) .
C51 H51A 0.9800 .
C51 H51B 0.9800 .
C51 H51C 0.9800 .

loop_
_geom_torsion_atom_site_label_1
_geom_torsion_atom_site_label_2
_geom_torsion_atom_site_label_3
_geom_torsion_atom_site_label_4
_geom_torsion
_geom_torsion_site_symmetry_1
_geom_torsion_site_symmetry_4
O3 Co1 O1 In1 25.61(7) . .
O6 Co1 O1 In1 153.8(5) . .
O9 Co1 O1 In1 -154.64(8) . .
N1 Co1 O1 In1 -63.44(8) . .
O1 Co1 O1 In1 114.15(9) 2_675 .
O3 Co1 O1 Co1 -88.54(6) . 2_675
O6 Co1 O1 Co1 39.7(5) . 2_675
O9 Co1 O1 Co1 91.21(6) . 2_675
N1 Co1 O1 Co1 -177.59(6) . 2_675
O1 Co1 O1 Co1 0.0 2_675 2_675
O2 In1 O1 Co1 -0.98(8) . .
O8 In1 O1 Co1 -90.90(8) . .
O7 In1 O1 Co1 -177.98(7) . .
O4 In1 O1 Co1 100.86(11) . .
O5 In1 O1 Co1 94.07(7) . .
C6 In1 O1 Co1 97.74(8) . .
O2 In1 O1 Co1 110.61(6) . 2_675
O8 In1 O1 Co1 20.69(7) . 2_675
O7 In1 O1 Co1 -66.39(6) . 2_675
O4 In1 O1 Co1 -147.55(8) . 2_675
O5 In1 O1 Co1 -154.34(6) . 2_675
C6 In1 O1 Co1 -150.67(5) . 2_675
O1 In1 O2 C1 -32.89(16) . .
O8 In1 O2 C1 81.96(15) . .
O7 In1 O2 C1 115.9(5) . .
O4 In1 O2 C1 174.31(15) . .
O5 In1 O2 C1 -126.73(15) . .
C6 In1 O2 C1 -156.44(15) . .
O6 Co1 O3 C1 130.97(16) . .
O1 Co1 O3 C1 -53.81(16) . .
O9 Co1 O3 C1 -139(14) . .
N1 Co1 O3 C1 39.45(17) . .
O1 Co1 O3 C1 -134.13(16) 2_675 .
O1 In1 O4 C6 -5.33(16) . .
O2 In1 O4 C6 98.03(10) . .
O8 In1 O4 C6 -174.68(10) . .
O7 In1 O4 C6 -86.91(10) . .
O5 In1 O4 C6 2.58(9) . .
O1 In1 O5 C6 173.74(10) . .
O2 In1 O5 C6 -89.73(10) . .
O8 In1 O5 C6 3.14(16) . .
O7 In1 O5 C6 85.12(10) . .
O4 In1 O5 C6 -2.57(9) . .
O3 Co1 O6 C11 92.35(18) . .
O1 Co1 O6 C11 -35.9(6) . .
O9 Co1 O6 C11 -87.40(18) . .
N1 Co1 O6 C11 -178.72(18) . .
O1 Co1 O6 C11 3.25(18) 2_675 .
O1 In1 O7 C11 61.59(14) . 2_675
O2 In1 O7 C11 -87.4(5) . 2_675
O8 In1 O7 C11 -53.48(14) . 2_675
O4 In1 O7 C11 -145.94(14) . 2_675
O5 In1 O7 C11 154.93(14) . 2_675
C6 In1 O7 C11 -175.47(14) . 2_675
O1 In1 O8 C16 10.37(14) . .
O2 In1 O8 C16 -85.25(13) . .
O7 In1 O8 C16 97.99(13) . .
O4 In1 O8 C16 -175.09(13) . .
O5 In1 O8 C16 -179.99(11) . .
C6 In1 O8 C16 -178.17(12) . .
O3 Co1 O9 C16 -74(14) . 2_675
O6 Co1 O9 C16 15.54(18) . 2_675
O1 Co1 O9 C16 -159.70(18) . 2_675
N1 Co1 O9 C16 107.05(18) . 2_675
O1 Co1 O9 C16 -79.37(18) 2_675 2_675
Co1 O3 C1 O2 33.3(3) . .
Co1 O3 C1 C2 -147.77(13) . .
In1 O2 C1 O3 22.7(3) . .
In1 O2 C1 C2 -156.27(12) . .
O3 C1 C2 C5 19.7(2) . .
O2 C1 C2 C5 -161.26(16) . .
O3 C1 C2 C4 140.95(17) . .
O2 C1 C2 C4 -40.0(2) . .
O3 C1 C2 C3 -100.73(19) . .
O2 C1 C2 C3 78.30(19) . .
In1 O4 C6 O5 -4.46(16) . .
In1 O4 C6 C7A 175.4(7) . .
In1 O4 C6 C7 172.2(2) . .
In1 O5 C6 O4 4.43(16) . .
In1 O5 C6 C7A -175.5(6) . .
In1 O5 C6 C7 -172.3(2) . .
O1 In1 C6 O4 177.05(9) . .
O2 In1 C6 O4 -82.98(10) . .
O8 In1 C6 O4 6.26(12) . .
O7 In1 C6 O4 91.22(10) . .
O5 In1 C6 O4 -175.52(16) . .
O1 In1 C6 O5 -7.44(12) . .
O2 In1 C6 O5 92.54(10) . .
O8 In1 C6 O5 -178.23(9) . .
O7 In1 C6 O5 -93.27(10) . .
O4 In1 C6 O5 175.52(16) . .
O1 In1 C6 C7A 73(8) . .
O2 In1 C6 C7A 173(8) . .
O8 In1 C6 C7A -98(8) . .
O7 In1 C6 C7A -13(8) . .
O4 In1 C6 C7A -104(8) . .
O5 In1 C6 C7A 81(8) . .
O1 In1 C6 C7 85.8(15) . .
O2 In1 C6 C7 -174.3(15) . .
O8 In1 C6 C7 -85.0(15) . .
O7 In1 C6 C7 -0.1(15) . .
O4 In1 C6 C7 -91.3(15) . .
O5 In1 C6 C7 93.2(15) . .
O4 C6 C7 C10 143.9(2) . .
O5 C6 C7 C10 -39.5(3) . .
C7A C6 C7 C10 34(13) . .
In1 C6 C7 C10 -128.8(14) . .
O4 C6 C7 C9 -96.3(3) . .
O5 C6 C7 C9 80.4(3) . .
C7A C6 C7 C9 154(13) . .
In1 C6 C7 C9 -8.9(16) . .
O4 C6 C7 C8 21.6(3) . .
O5 C6 C7 C8 -161.7(2) . .
C7A C6 C7 C8 -89(13) . .
In1 C6 C7 C8 108.9(14) . .
O4 C6 C7A C9A -65.9(11) . .
O5 C6 C7A C9A 114.0(9) . .
C7 C6 C7A C9A 6(13) . .
In1 C6 C7A C9A 36(9) . .
O4 C6 C7A C8A 54.3(10) . .
O5 C6 C7A C8A -125.8(8) . .
C7 C6 C7A C8A 126(14) . .
In1 C6 C7A C8A 156(8) . .
O4 C6 C7A C10A 173.4(7) . .
O5 C6 C7A C10A -6.7(12) . .
C7 C6 C7A C10A -115(14) . .
In1 C6 C7A C10A -85(8) . .
Co1 O6 C11 O7 15.1(3) . 2_675
Co1 O6 C11 C12 -168.40(12) . .
O6 C11 C12 C15 165.00(16) . .
O7 C11 C12 C15 -18.2(2) 2_675 .
O6 C11 C12 C13 42.2(2) . .
O7 C11 C12 C13 -141.01(16) 2_675 .
O6 C11 C12 C14 -75.93(19) . .
O7 C11 C12 C14 100.89(18) 2_675 .
In1 O8 C16 O9 -1.3(2) . 2_675
In1 O8 C16 C17 -179.83(11) . .
O9 C16 C17 C20 169.91(19) 2_675 .
O8 C16 C17 C20 -11.5(2) . .
O9 C16 C17 C18 46.8(2) 2_675 .
O8 C16 C17 C18 -134.61(18) . .
O9 C16 C17 C19 -70.8(2) 2_675 .
O8 C16 C17 C19 107.78(19) . .
O3 Co1 N1 C21 -17.6(7) . .
O6 Co1 N1 C21 -108.7(7) . .
O1 Co1 N1 C21 75.0(7) . .
O9 Co1 N1 C21 162.4(7) . .
O1 Co1 N1 C21 54.4(10) 2_675 .
Co1 N1 C21 C22 49(18) . .
O11 Co2 O10 In2 23.76(8) . .
O18 Co2 O10 In2 142.7(4) . .
N2 Co2 O10 In2 -73.78(8) . .
O10 Co2 O10 In2 112.23(9) 2_666 .
O16 Co2 O10 In2 -160.64(7) . .
O11 Co2 O10 Co2 -88.48(6) . 2_666
O18 Co2 O10 Co2 30.5(4) . 2_666
N2 Co2 O10 Co2 173.98(6) . 2_666
O10 Co2 O10 Co2 0.0 2_666 2_666
O16 Co2 O10 Co2 87.13(6) . 2_666
O12 In2 O10 Co2 -5.53(8) . .
O15 In2 O10 Co2 -97.11(8) . .
O17 In2 O10 Co2 177.52(7) . .
O14 In2 O10 Co2 82.21(7) . .
O13 In2 O10 Co2 83.33(13) . .
C35 In2 O10 Co2 79.94(10) . .
O12 In2 O10 Co2 104.87(6) . 2_666
O15 In2 O10 Co2 13.29(8) . 2_666
O17 In2 O10 Co2 -72.09(6) . 2_666
O14 In2 O10 Co2 -167.39(6) . 2_666
O13 In2 O10 Co2 -166.27(8) . 2_666
C35 In2 O10 Co2 -169.66(7) . 2_666
O18 Co2 O11 C30 150.05(18) . .
O10 Co2 O11 C30 -36.90(18) . .
N2 Co2 O11 C30 56.37(18) . .
O10 Co2 O11 C30 -117.42(18) 2_666 .
O16 Co2 O11 C30 179(21) . .
O10 In2 O12 C30 -26.66(18) . .
O15 In2 O12 C30 93.13(17) . .
O17 In2 O12 C30 92.0(8) . .
O14 In2 O12 C30 -119.48(17) . .
O13 In2 O12 C30 -178.20(17) . .
C35 In2 O12 C30 -148.74(18) . .
O10 In2 O13 C35 -5.85(19) . .
O12 In2 O13 C35 85.34(13) . .
O15 In2 O13 C35 174.53(13) . .
O17 In2 O13 C35 -98.14(13) . .
O14 In2 O13 C35 -4.54(12) . .
O10 In2 O14 C35 -176.09(13) . .
O12 In2 O14 C35 -81.62(13) . .
O15 In2 O14 C35 2.81(18) . .
O17 In2 O14 C35 96.57(13) . .
O13 In2 O14 C35 4.53(12) . .
O10 In2 O15 C40 18.51(16) . 2_666
O12 In2 O15 C40 -76.26(14) . 2_666
O17 In2 O15 C40 103.67(14) . 2_666
O14 In2 O15 C40 -160.23(13) . 2_666
O13 In2 O15 C40 -161.70(14) . 2_666
C35 In2 O15 C40 -158.66(13) . 2_666
O11 Co2 O16 C40 -28.2(5) . .
O18 Co2 O16 C40 0.52(16) . .
O10 Co2 O16 C40 -172.83(16) . .
N2 Co2 O16 C40 94.73(16) . .
O10 Co2 O16 C40 -92.20(16) 2_666 .
O10 In2 O17 C45 63.16(13) . .
O12 In2 O17 C45 -55.6(8) . .
O15 In2 O17 C45 -56.83(13) . .
O14 In2 O17 C45 155.91(13) . .
O13 In2 O17 C45 -145.22(13) . .
C35 In2 O17 C45 -174.58(14) . .
O11 Co2 O18 C45 80.22(19) . 2_666
O10 Co2 O18 C45 -39.3(5) . 2_666
N2 Co2 O18 C45 177.30(19) . 2_666
O10 Co2 O18 C45 -9.20(19) 2_666 2_666
O16 Co2 O18 C45 -96.15(19) . 2_666
Co2 O11 C30 O12 15.1(3) . .
Co2 O11 C30 C31 -166.98(13) . .
In2 O12 C30 O11 26.4(3) . .
In2 O12 C30 C31 -151.56(14) . .
O11 C30 C31 C34 136.46(19) . .
O12 C30 C31 C34 -45.4(2) . .
O11 C30 C31 C32 14.9(3) . .
O12 C30 C31 C32 -167.0(2) . .
O11 C30 C31 C33 -104.4(2) . .
O12 C30 C31 C33 73.8(2) . .
In2 O13 C35 O14 8.0(2) . .
In2 O13 C35 C36 174.1(3) . .
In2 O13 C35 C36A -153.9(3) . .
In2 O14 C35 O13 -8.0(2) . .
In2 O14 C35 C36 -174.5(3) . .
In2 O14 C35 C36A 154.4(3) . .
O10 In2 C35 O13 176.71(11) . .
O12 In2 C35 O13 -91.81(13) . .
O15 In2 C35 O13 -6.19(15) . .
O17 In2 C35 O13 85.13(13) . .
O14 In2 C35 O13 172.1(2) . .
O10 In2 C35 O14 4.62(15) . .
O12 In2 C35 O14 96.10(12) . .
O15 In2 C35 O14 -178.28(11) . .
O17 In2 C35 O14 -86.96(12) . .
O13 In2 C35 O14 -172.1(2) . .
O10 In2 C35 C36 74(2) . .
O12 In2 C35 C36 165(2) . .
O15 In2 C35 C36 -109(2) . .
O17 In2 C35 C36 -18(2) . .
O14 In2 C35 C36 69(2) . .
O13 In2 C35 C36 -103(2) . .
O10 In2 C35 C36A -84.1(5) . .
O12 In2 C35 C36A 7.3(5) . .
O15 In2 C35 C36A 93.0(5) . .
O17 In2 C35 C36A -175.7(5) . .
O14 In2 C35 C36A -88.8(5) . .
O13 In2 C35 C36A 99.1(6) . .
O13 C35 C36 C37 116.7(3) . .
O14 C35 C36 C37 -76.7(4) . .
C36A C35 C36 C37 18.5(5) . .
In2 C35 C36 C37 -143(2) . .
O13 C35 C36 C39 -124.5(3) . .
O14 C35 C36 C39 42.1(5) . .
C36A C35 C36 C39 137.3(7) . .
In2 C35 C36 C39 -24(3) . .
O13 C35 C36 C38 0.2(5) . .
O14 C35 C36 C38 166.7(3) . .
C36A C35 C36 C38 -98.0(7) . .
In2 C35 C36 C38 100(2) . .
O13 C35 C36A C37A 120.0(3) . .
O14 C35 C36A C37A -42.4(5) . .
C36 C35 C36A C37A -141.8(7) . .
In2 C35 C36A C37A 34.0(7) . .
O13 C35 C36A C38A -3.2(5) . .
O14 C35 C36A C38A -165.7(3) . .
C36 C35 C36A C38A 95.0(6) . .
In2 C35 C36A C38A -89.3(6) . .
O13 C35 C36A C39A -122.6(3) . .
O14 C35 C36A C39A 74.9(4) . .
C36 C35 C36A C39A -24.4(5) . .
In2 C35 C36A C39A 151.3(4) . .
Co2 O16 C40 O15 69.2(3) . 2_666
Co2 O16 C40 C41 -108.7(2) . .
O16 C40 C41 C43 -146.7(2) . .
O15 C40 C41 C43 35.3(3) 2_666 .
O16 C40 C41 C42 -24.1(3) . .
O15 C40 C41 C42 157.83(19) 2_666 .
O16 C40 C41 C44 94.2(2) . .
O15 C40 C41 C44 -83.9(2) 2_666 .
In2 O17 C45 O18 -12.9(2) . 2_666
In2 O17 C45 C46 165.53(12) . .
O18 C45 C46 C49 -5.5(2) 2_666 .
O17 C45 C46 C49 175.99(17) . .
O18 C45 C46 C47 -125.30(19) 2_666 .
O17 C45 C46 C47 56.2(2) . .
O18 C45 C46 C48 115.24(19) 2_666 .
O17 C45 C46 C48 -63.3(2) . .
O11 Co2 N2 C50 -153.4(9) . .
O18 Co2 N2 C50 118.5(9) . .
O10 Co2 N2 C50 -56.7(9) . .
O10 Co2 N2 C50 -16.2(11) 2_666 .
O16 Co2 N2 C50 33.0(9) . .
Co2 N2 C50 C51 -69(7) . .
